data_7049066
loop_
_publ_author_name
'Janicki, Rafa\/l'
'Mondry, Anna'

_publ_section_title
;
 Structural and thermodynamic aspects of hydration of Gd(iii) systems.
;
_journal_issue 10
_journal_name_full 'Dalton transactions (Cambridge, England : 2003)'
_journal_page_first 3380
_journal_page_last 3391
_journal_paper_doi 10.1039/c8dt04869j
_journal_volume 48
_journal_year 2019
_chemical_formula_sum 'C10 H36 Cl3 Gd O13'
_chemical_formula_weight 627.99
_space_group_crystal_system monoclinic
_space_group_IT_number 14
_space_group_name_Hall '-P 2yn'
_space_group_name_H-M_alt 'P 1 21/n 1'
_symmetry_space_group_name_Hall '-P 2yn'
_symmetry_space_group_name_H-M 'P 1 21/n 1'
_atom_sites_solution_hydrogens mixed
_audit_creation_method SHELXL-2018/1
_audit_update_record
;
2019-01-26 deposited with the CCDC.
2019-02-08 downloaded from the CCDC.
;
_cell_angle_alpha 90
_cell_angle_beta 92.74(2)
_cell_angle_gamma 90
_cell_formula_units_Z 4
_cell_length_a 9.161(2)
_cell_length_b 17.174(3)
_cell_length_c 15.221(3)
_cell_measurement_reflns_used 9380
_cell_measurement_temperature 100(2)
_cell_measurement_theta_max 28.8528
_cell_measurement_theta_min 2.9057
_cell_volume 2392.0(8)
_computing_data_collection
;
CrysAlisPro, Agilent Technologies,
Version 1.171.36.20 (release 27-06-2012 CrysAlis171 .NET)
(compiled Jul 11 2012,15:38:31)
;
_computing_molecular_graphics
;
DIAMOND-Visual Crystal Structure Information System,     CRYSTALIMPACT, Postfach 1251, 53002 Bonn, Germany
;
_computing_publication_material cifpub
_computing_structure_refinement 'SHELXL-2018/1 (Sheldrick, 2018)'
_computing_structure_solution 'G. M. Sheldrick, Acta Cryst. (2008), A64, 112-122.'
_diffrn_ambient_temperature 100(2)
_diffrn_detector_area_resol_mean 8.3359
_diffrn_measured_fraction_theta_full 0.9707
_diffrn_measured_fraction_theta_max 0.8852
_diffrn_measurement_device_type 'Xcalibur, Sapphire2, large Be window'
_diffrn_radiation_type MoK\a
_diffrn_radiation_wavelength 0.71073
_diffrn_reflns_av_R_equivalents 0.0527
_diffrn_reflns_av_unetI/netI 0.0597
_diffrn_reflns_Laue_measured_fraction_full 0.975
_diffrn_reflns_Laue_measured_fraction_max 0.888
_diffrn_reflns_limit_h_max 11
_diffrn_reflns_limit_h_min -12
_diffrn_reflns_limit_k_max 23
_diffrn_reflns_limit_k_min -22
_diffrn_reflns_limit_l_max 19
_diffrn_reflns_limit_l_min -17
_diffrn_reflns_number 13705
_diffrn_reflns_point_group_measured_fraction_full 0.975
_diffrn_reflns_point_group_measured_fraction_max 0.888
_diffrn_reflns_theta_full 25.493
_diffrn_reflns_theta_max 28.852
_diffrn_reflns_theta_min 2.906
_diffrn_source 'fine-focus sealed X-ray tube'
_exptl_absorpt_coefficient_mu 3.160
_exptl_absorpt_correction_T_max 0.728
_exptl_absorpt_correction_T_min 0.625
_exptl_absorpt_correction_type analytical
_exptl_absorpt_process_details
;
CrysAlisPro 1.171.38.43 (Rigaku Oxford Diffraction, 2015)
Analytical numeric absorption correction using a multifaceted crystal
            model based on expressions derived by R.C. Clark & J.S. Reid.
(Clark, R. C. & Reid, J. S. (1995). Acta Cryst. A51, 887-897)
Empirical absorption correction using spherical harmonics,
 implemented in SCALE3 ABSPACK scaling algorithm.
;
_exptl_crystal_colour colourless
_exptl_crystal_density_diffrn 1.744
_exptl_crystal_description irregular
_exptl_crystal_F_000 1260
_exptl_crystal_size_max 0.216
_exptl_crystal_size_mid 0.164
_exptl_crystal_size_min 0.118
_refine_diff_density_max 3.654
_refine_diff_density_min -2.257
_refine_diff_density_rms 0.256
_refine_ls_extinction_method none
_refine_ls_goodness_of_fit_ref 1.065
_refine_ls_hydrogen_treatment mixed
_refine_ls_matrix_type full
_refine_ls_number_parameters 293
_refine_ls_number_reflns 5582
_refine_ls_number_restraints 25
_refine_ls_restrained_S_all 1.063
_refine_ls_R_factor_all 0.0621
_refine_ls_R_factor_gt 0.0558
_refine_ls_shift/su_max 0.002
_refine_ls_shift/su_mean 0.000
_refine_ls_structure_factor_coef Fsqd
_refine_ls_weighting_details 'w=1/[\s^2^(Fo^2^)+(0.1010P)^2^+2.3707P] where P=(Fo^2^+2Fc^2^)/3'
_refine_ls_weighting_scheme calc
_refine_ls_wR_factor_gt 0.1458
_refine_ls_wR_factor_ref 0.1576
_reflns_Friedel_coverage 0.000
_reflns_number_gt 4912
_reflns_number_total 5582
_reflns_threshold_expression 'I > 2\s(I)'
_cod_data_source_file c8dt04869j2.cif
_cod_data_source_block 15cr5gda
_cod_depositor_comments 'Adding full bibliography for 7049065--7049074.cif.'
_cod_database_code 7049066
_shelx_shelxl_version_number 2018/1
_shelx_space_group_comment
;
The symmetry employed for this shelxl refinement is uniquely defined
by the following loop, which should always be used as a source of
symmetry information in preference to the above space-group names.
They are only intended as comments.
;

loop_
_space_group_symop_operation_xyz
'x, y, z'
'-x+1/2, y+1/2, -z+1/2'
'-x, -y, -z'
'x-1/2, -y-1/2, z-1/2'

loop_
_atom_site_label
_atom_site_type_symbol
_atom_site_fract_x
_atom_site_fract_y
_atom_site_fract_z
_atom_site_U_iso_or_equiv
_atom_site_adp_type
_atom_site_occupancy
_atom_site_site_symmetry_order
_atom_site_calc_flag
_atom_site_refinement_flags_posn
_atom_site_refinement_flags_adp
Gd Gd 0.64260(2) 0.32025(2) 0.78206(2) 0.01196(12) Uani 1 1 d D .
Cl1 Cl 0.83576(16) 0.33018(8) 0.50821(9) 0.0226(3) Uani 1 1 d . .
Cl2 Cl 0.30553(14) 0.24835(8) 0.56428(8) 0.0226(3) Uani 1 1 d . .
Cl3 Cl 0.14787(15) 0.33835(9) 0.83544(9) 0.0230(3) Uani 1 1 d . .
O1 O 0.6715(5) 0.5381(2) 0.6082(3) 0.0258(9) Uani 1 1 d . .
O2 O 0.4461(4) 0.5528(2) 0.7306(3) 0.0241(8) Uani 1 1 d . .
O3 O 0.6454(4) 0.6139(2) 0.8612(3) 0.0265(9) Uani 1 1 d . .
O4 O 0.9095(5) 0.5392(2) 0.8675(3) 0.0261(9) Uani 1 1 d . .
O5 O 0.9548(4) 0.5615(2) 0.6891(3) 0.0234(8) Uani 1 1 d . .
C1 C 0.7940(7) 0.5629(3) 0.5608(4) 0.0216(11) Uani 1 1 d . .
H1A H 0.800020 0.619311 0.561234 0.026 Uiso 1 1 calc R U
H1B H 0.782852 0.545732 0.500143 0.026 Uiso 1 1 calc R U
C2 C 0.9315(7) 0.5288(3) 0.6035(4) 0.0264(12) Uani 1 1 d . .
H2A H 0.922077 0.472653 0.607734 0.032 Uiso 1 1 calc R U
H2B H 1.014184 0.540271 0.568133 0.032 Uiso 1 1 calc R U
C3 C 1.0572(6) 0.5197(3) 0.7441(4) 0.0239(12) Uani 1 1 d . .
H3A H 1.154731 0.526056 0.723033 0.029 Uiso 1 1 calc R U
H3B H 1.033352 0.464671 0.743116 0.029 Uiso 1 1 calc R U
C4 C 1.0517(7) 0.5509(3) 0.8371(4) 0.0283(13) Uani 1 1 d . .
H4A H 1.122940 0.524031 0.875250 0.034 Uiso 1 1 calc R U
H4B H 1.075076 0.605979 0.837907 0.034 Uiso 1 1 calc R U
C5 C 0.8718(7) 0.5900(4) 0.9361(4) 0.0299(13) Uani 1 1 d . .
H5A H 0.905451 0.642257 0.923845 0.036 Uiso 1 1 calc R U
H5B H 0.918883 0.572959 0.991172 0.036 Uiso 1 1 calc R U
C6 C 0.7110(8) 0.5903(4) 0.9435(4) 0.0308(14) Uani 1 1 d . .
H6A H 0.677294 0.538705 0.958640 0.037 Uiso 1 1 calc R U
H6B H 0.684298 0.626159 0.989367 0.037 Uiso 1 1 calc R U
C7 C 0.4897(7) 0.6226(3) 0.8630(4) 0.0274(12) Uani 1 1 d . .
H7A H 0.465734 0.669851 0.894089 0.033 Uiso 1 1 calc R U
H7B H 0.447688 0.578704 0.892920 0.033 Uiso 1 1 calc R U
C8 C 0.4293(6) 0.6265(3) 0.7687(4) 0.0262(12) Uani 1 1 d . .
H8A H 0.326739 0.640816 0.767133 0.031 Uiso 1 1 calc R U
H8B H 0.481728 0.665355 0.736342 0.031 Uiso 1 1 calc R U
C9 C 0.4195(6) 0.5516(3) 0.6373(4) 0.0258(12) Uani 1 1 d . .
H9A H 0.332543 0.582055 0.622399 0.031 Uiso 1 1 calc R U
H9B H 0.400396 0.498451 0.618633 0.031 Uiso 1 1 calc R U
C10 C 0.5449(6) 0.5834(4) 0.5873(4) 0.0281(13) Uani 1 1 d . .
H10A H 0.521117 0.581172 0.524578 0.034 Uiso 1 1 calc R U
H10B H 0.562756 0.637354 0.603435 0.034 Uiso 1 1 calc R U
OW1 O 0.6957(5) 0.1874(2) 0.7618(3) 0.0196(8) Uani 1 1 d D .
HW11 H 0.744(6) 0.165(3) 0.719(3) 0.029 Uiso 1 1 d D U
HW12 H 0.638(5) 0.149(2) 0.782(3) 0.029 Uiso 1 1 d D U
OW2 O 0.5833(5) 0.3345(2) 0.6297(3) 0.0205(8) Uani 1 1 d D .
HW21 H 0.648(5) 0.335(4) 0.587(3) 0.031 Uiso 1 1 d D U
HW22 H 0.503(3) 0.312(3) 0.605(3) 0.031 Uiso 1 1 d D U
OW3 O 0.7251(4) 0.4501(2) 0.7584(2) 0.0192(8) Uani 1 1 d D .
HW31 H 0.792(5) 0.479(2) 0.790(3) 0.029 Uiso 1 1 d D U
HW32 H 0.703(6) 0.479(2) 0.710(2) 0.029 Uiso 1 1 d D U
OW4 O 0.8732(4) 0.3043(2) 0.7078(2) 0.0153(7) Uani 1 1 d D .
HW41 H 0.964(2) 0.315(3) 0.730(3) 0.023 Uiso 1 1 d D U
HW42 H 0.880(5) 0.305(3) 0.6491(5) 0.023 Uiso 1 1 d D U
OW5 O 0.5632(4) 0.2704(2) 0.9188(2) 0.0190(7) Uani 1 1 d D .
HW51 H 0.481(3) 0.244(3) 0.929(3) 0.028 Uiso 1 1 d D U
HW52 H 0.624(4) 0.259(3) 0.965(2) 0.028 Uiso 1 1 d D U
OW6 O 0.4569(4) 0.4130(2) 0.8167(3) 0.0217(8) Uani 1 1 d D .
HW61 H 0.455(7) 0.458(2) 0.787(4) 0.033 Uiso 1 1 d D U
HW62 H 0.3624(14) 0.3988(12) 0.818(6) 0.17(7) Uiso 1 1 d D .
OW7 O 0.8321(4) 0.3402(2) 0.8919(2) 0.0198(8) Uani 1 1 d D .
HW71 H 0.835(6) 0.320(3) 0.9463(16) 0.030 Uiso 1 1 d D U
HW72 H 0.925(2) 0.337(4) 0.875(3) 0.030 Uiso 1 1 d D U
OW8 O 0.4073(4) 0.2544(2) 0.7586(2) 0.0195(8) Uani 1 1 d D .
HW81 H 0.329(4) 0.273(4) 0.786(3) 0.029 Uiso 1 1 d D U
HW82 H 0.377(5) 0.251(4) 0.7017(10) 0.029 Uiso 1 1 d D U

loop_
_atom_site_aniso_label
_atom_site_aniso_U_11
_atom_site_aniso_U_22
_atom_site_aniso_U_33
_atom_site_aniso_U_23
_atom_site_aniso_U_13
_atom_site_aniso_U_12
Gd 0.01116(19) 0.01272(17) 0.01174(18) 0.00049(7) -0.00230(12) -0.00044(7)
Cl1 0.0218(7) 0.0281(6) 0.0180(6) -0.0013(5) 0.0032(5) 0.0033(5)
Cl2 0.0219(7) 0.0296(6) 0.0154(6) -0.0020(5) -0.0063(5) -0.0054(5)
Cl3 0.0140(6) 0.0315(6) 0.0234(7) -0.0021(5) -0.0013(5) 0.0001(5)
O1 0.027(2) 0.029(2) 0.022(2) 0.0056(16) 0.0010(17) 0.0009(17)
O2 0.021(2) 0.0232(19) 0.028(2) 0.0011(16) -0.0002(16) 0.0008(16)
O3 0.023(2) 0.030(2) 0.026(2) 0.0018(16) 0.0010(16) -0.0049(17)
O4 0.026(2) 0.028(2) 0.025(2) -0.0016(17) -0.0016(17) -0.0021(17)
O5 0.023(2) 0.0235(19) 0.024(2) -0.0041(15) 0.0021(16) 0.0029(16)
C1 0.026(3) 0.021(2) 0.019(3) 0.004(2) 0.008(2) -0.006(2)
C2 0.028(3) 0.025(3) 0.027(3) -0.003(2) 0.004(2) 0.001(2)
C3 0.013(3) 0.024(3) 0.033(3) -0.002(2) -0.010(2) 0.007(2)
C4 0.021(3) 0.021(3) 0.041(4) -0.003(2) -0.007(3) -0.007(2)
C5 0.033(3) 0.040(3) 0.016(3) -0.006(2) -0.004(2) -0.001(3)
C6 0.037(4) 0.034(3) 0.021(3) -0.002(2) -0.001(3) 0.000(3)
C7 0.029(3) 0.018(2) 0.036(3) -0.007(2) 0.010(3) 0.001(2)
C8 0.017(3) 0.018(2) 0.043(3) -0.002(2) 0.002(2) 0.003(2)
C9 0.019(3) 0.032(3) 0.026(3) 0.001(2) -0.002(2) -0.001(2)
C10 0.022(3) 0.035(3) 0.027(3) 0.009(2) -0.002(2) 0.001(2)
OW1 0.021(2) 0.0161(17) 0.022(2) 0.0014(14) 0.0052(17) 0.0017(14)
OW2 0.014(2) 0.035(2) 0.0123(18) -0.0014(16) -0.0032(15) -0.0033(16)
OW3 0.0161(18) 0.0180(17) 0.0234(19) 0.0013(14) 0.0000(15) -0.0039(14)
OW4 0.0048(17) 0.0259(18) 0.0153(18) -0.0012(14) 0.0013(14) -0.0016(14)
OW5 0.0141(18) 0.0269(19) 0.0156(17) 0.0061(14) -0.0025(14) -0.0058(15)
OW6 0.0158(19) 0.0173(17) 0.032(2) 0.0018(15) 0.0050(16) 0.0011(15)
OW7 0.0129(18) 0.032(2) 0.0146(18) 0.0022(16) -0.0016(14) -0.0011(16)
OW8 0.0148(18) 0.0280(19) 0.0152(17) -0.0013(14) -0.0028(14) -0.0023(15)

loop_
_atom_type_symbol
_atom_type_description
_atom_type_scat_dispersion_real
_atom_type_scat_dispersion_imag
_atom_type_scat_source
C C 0.0033 0.0016 'International Tables Vol C Tables 4.2.6.8 and 6.1.1.4'
H H 0.0000 0.0000 'International Tables Vol C Tables 4.2.6.8 and 6.1.1.4'
O O 0.0106 0.0060 'International Tables Vol C Tables 4.2.6.8 and 6.1.1.4'
Cl Cl 0.1484 0.1585 'International Tables Vol C Tables 4.2.6.8 and 6.1.1.4'
Gd Gd -0.1653 3.9035 'International Tables Vol C Tables 4.2.6.8 and 6.1.1.4'

loop_
_geom_angle_atom_site_label_1
_geom_angle_atom_site_label_2
_geom_angle_atom_site_label_3
_geom_angle
OW1 Gd OW2 90.62(15)
OW1 Gd OW7 94.80(15)
OW2 Gd OW7 143.07(14)
OW1 Gd OW3 144.70(15)
OW2 Gd OW3 79.37(13)
OW7 Gd OW3 75.25(13)
OW1 Gd OW5 80.82(14)
OW2 Gd OW5 145.32(13)
OW7 Gd OW5 71.48(13)
OW3 Gd OW5 125.20(13)
OW1 Gd OW6 145.26(14)
OW2 Gd OW6 90.86(14)
OW7 Gd OW6 104.48(14)
OW3 Gd OW6 69.33(13)
OW5 Gd OW6 78.41(13)
OW1 Gd OW8 73.67(14)
OW2 Gd OW8 75.26(13)
OW7 Gd OW8 141.12(13)
OW3 Gd OW8 133.88(13)
OW5 Gd OW8 70.07(12)
OW6 Gd OW8 73.20(13)
OW1 Gd OW4 69.19(14)
OW2 Gd OW4 73.94(13)
OW7 Gd OW4 74.03(13)
OW3 Gd OW4 75.51(13)
OW5 Gd OW4 131.51(12)
OW6 Gd OW4 143.74(13)
OW8 Gd OW4 130.71(12)
C10 O1 C1 112.2(4)
C8 O2 C9 113.9(4)
C6 O3 C7 113.0(5)
C5 O4 C4 114.5(4)
C3 O5 C2 113.9(4)
O1 C1 C2 109.1(4)
O5 C2 C1 109.0(5)
O5 C3 C4 108.7(5)
O4 C4 C3 109.1(5)
O4 C5 C6 109.7(5)
O3 C6 C5 108.2(5)
O3 C7 C8 107.8(5)
O2 C8 C7 108.0(4)
O2 C9 C10 113.4(5)
O1 C10 C9 108.8(5)

loop_
_geom_bond_atom_site_label_1
_geom_bond_atom_site_label_2
_geom_bond_distance
Gd OW1 2.356(3)
Gd OW2 2.369(4)
Gd OW7 2.377(4)
Gd OW3 2.387(4)
Gd OW5 2.395(4)
Gd OW6 2.408(4)
Gd OW8 2.445(4)
Gd OW4 2.458(4)
O1 C10 1.419(7)
O1 C1 1.428(7)
O2 C8 1.404(6)
O2 C9 1.430(7)
O3 C6 1.422(7)
O3 C7 1.436(7)
O4 C5 1.416(7)
O4 C4 1.418(8)
O5 C3 1.421(6)
O5 C2 1.426(7)
C1 C2 1.508(8)
C3 C4 1.516(9)
C5 C6 1.483(9)
C7 C8 1.515(9)
C9 C10 1.510(8)
